data_1516885
loop_
_publ_author_name
'Tsoureas, Nikolaos'
'Castro, Ludovic'
'Kilpatrick, Alexander F. R.'
'Cloke, F. Geoffey N.'
'Maron, Laurent'

_publ_section_title
;
 Controlling selectivity in the reductive activation of CO2by mixed
 sandwich uranium(iii) complexes
;
_journal_issue 10
_journal_name_full 'Chemical Science'
_journal_page_first 3777
_journal_paper_doi 10.1039/C4SC01401D
_journal_volume 5
_journal_year 2014
_chemical_compound_source 'synthesis as described'
_chemical_formula_moiety 'C29 H49 O Si2 U'
_chemical_formula_sum 'C29 H49 O Si2 U'
_chemical_formula_weight 707.89
_chemical_name_common 2
_chemical_name_systematic 2
_space_group_crystal_system monoclinic
_space_group_IT_number 14
_space_group_name_Hall '-P 2yn'
_space_group_name_H-M_alt 'P 1 21/n 1'
_symmetry_space_group_name_Hall '-P 2yn'
_symmetry_space_group_name_H-M 'P 1 21/n 1'
_atom_sites_solution_hydrogens geom
_audit_creation_method SHELXL-2013
_cell_angle_alpha 90
_cell_angle_beta 91.19(3)
_cell_angle_gamma 90
_cell_formula_units_Z 4
_cell_length_a 10.840(2)
_cell_length_b 14.869(3)
_cell_length_c 19.149(4)
_cell_measurement_reflns_used 31273
_cell_measurement_temperature 173(2)
_cell_measurement_theta_max 27.485
_cell_measurement_theta_min 0.998
_cell_volume 3085.8(11)
_computing_cell_refinement 'HKL Scalepack (Otwinowski & Minor 1997)'
_computing_data_collection 'Collect (Bruker AXS BV, 1997-2004)'
_computing_data_reduction 'HKL Denzo and Scalepack (Minor 1997)'
_computing_structure_refinement 'SHELXL-2013 (Sheldrick, 2013)'
_computing_structure_solution 'SHELXL-97 (Sheldrick, 1997)'
_diffrn_ambient_temperature 173(2)
_diffrn_detector_area_resol_mean 9
_diffrn_measured_fraction_theta_full 0.998
_diffrn_measured_fraction_theta_max 0.995
_diffrn_measurement_device_type KappaCCD
_diffrn_measurement_method 'CCD rotation images, thick slices'
_diffrn_radiation_type MoK\a
_diffrn_radiation_wavelength 0.71073
_diffrn_reflns_av_R_equivalents 0.0586
_diffrn_reflns_av_unetI/netI 0.0351
_diffrn_reflns_Laue_measured_fraction_full 0.998
_diffrn_reflns_Laue_measured_fraction_max 0.995
_diffrn_reflns_limit_h_max 14
_diffrn_reflns_limit_h_min -13
_diffrn_reflns_limit_k_max 19
_diffrn_reflns_limit_k_min -18
_diffrn_reflns_limit_l_max 22
_diffrn_reflns_limit_l_min -24
_diffrn_reflns_number 40681
_diffrn_reflns_point_group_measured_fraction_full 0.998
_diffrn_reflns_point_group_measured_fraction_max 0.995
_diffrn_reflns_theta_full 25.242
_diffrn_reflns_theta_max 27.459
_diffrn_reflns_theta_min 3.126
_diffrn_source 'Enraf Nonius FR590'
_exptl_absorpt_coefficient_mu 5.356
_exptl_absorpt_correction_T_max 0.814
_exptl_absorpt_correction_T_min 0.674
_exptl_absorpt_correction_type multi-scan
_exptl_absorpt_process_details 'SADABS 2007/2 (Sheldrick, G.M., 2007)'
_exptl_crystal_colour Brown
_exptl_crystal_density_diffrn 1.524
_exptl_crystal_description Plate
_exptl_crystal_F_000 1404
_exptl_crystal_size_max 0.080
_exptl_crystal_size_mid 0.060
_exptl_crystal_size_min 0.040
_refine_diff_density_max 1.122
_refine_diff_density_min -0.893
_refine_diff_density_rms 0.111
_refine_ls_extinction_method none
_refine_ls_goodness_of_fit_ref 1.052
_refine_ls_hydrogen_treatment constr
_refine_ls_matrix_type full
_refine_ls_number_parameters 298
_refine_ls_number_reflns 7015
_refine_ls_number_restraints 0
_refine_ls_restrained_S_all 1.052
_refine_ls_R_factor_all 0.0423
_refine_ls_R_factor_gt 0.0284
_refine_ls_shift/su_max 0.002
_refine_ls_shift/su_mean 0.000
_refine_ls_structure_factor_coef Fsqd
_refine_ls_weighting_details 'w=1/[\s^2^(Fo^2^)+(0.0246P)^2^+6.0393P] where P=(Fo^2^+2Fc^2^)/3'
_refine_ls_weighting_scheme calc
_refine_ls_wR_factor_gt 0.0602
_refine_ls_wR_factor_ref 0.0648
_reflns_Friedel_coverage 0.000
_reflns_number_gt 5655
_reflns_number_total 7015
_reflns_threshold_expression 'I > 2\s(I)'
_cod_data_source_file c4sc01401d2.cif
_cod_data_source_block 2
_cod_depositor_comments 'Adding full bibliography for 1516885--1516894.cif.'
_cod_original_cell_volume 3085.9(11)
_cod_database_code 1516885
_shelx_space_group_comment
;
The symmetry employed for this shelxl refinement is uniquely defined
by the following loop, which should always be used as a source of
symmetry information in preference to the above space-group names.
They are only intended as comments.
;
_shelxl_version_number 2013-3

loop_
_space_group_symop_operation_xyz
'x, y, z'
'-x+1/2, y+1/2, -z+1/2'
'-x, -y, -z'
'x-1/2, -y-1/2, z-1/2'

loop_
_atom_site_label
_atom_site_type_symbol
_atom_site_fract_x
_atom_site_fract_y
_atom_site_fract_z
_atom_site_U_iso_or_equiv
_atom_site_adp_type
_atom_site_occupancy
_atom_site_site_symmetry_order
_atom_site_calc_flag
_atom_site_refinement_flags_posn
_atom_site_refinement_flags_adp
C012 C 0.1870(3) 0.6268(3) 0.2028(2) 0.0227(8) Uani 1 1 d . .
C013 C 0.1098(4) 0.4845(3) 0.2151(2) 0.0276(9) Uani 1 1 d . .
C014 C -0.2862(5) 0.7745(3) 0.4370(2) 0.0415(11) Uani 1 1 d . .
H01A H -0.3625 0.7934 0.4130 0.062 Uiso 1 1 calc R U
H01B H -0.2171 0.8104 0.4202 0.062 Uiso 1 1 calc R U
H01C H -0.2942 0.7834 0.4874 0.062 Uiso 1 1 calc R U
C015 C 0.1323(3) 0.5201(3) 0.2828(2) 0.0259(9) Uani 1 1 d . .
C016 C -0.1098(5) 0.6209(4) 0.4661(2) 0.0477(12) Uani 1 1 d . .
H01D H -0.1169 0.6348 0.5159 0.072 Uiso 1 1 calc R U
H01E H -0.0410 0.6550 0.4468 0.072 Uiso 1 1 calc R U
H01F H -0.0947 0.5564 0.4603 0.072 Uiso 1 1 calc R U
C017 C 0.1810(4) 0.6069(3) 0.2752(2) 0.0278(9) Uani 1 1 d . .
C018 C 0.0751(4) 0.3888(3) 0.1981(3) 0.0408(11) Uani 1 1 d . .
H01G H 0.0557 0.3568 0.2412 0.061 Uiso 1 1 calc R U
H01H H 0.1443 0.3590 0.1755 0.061 Uiso 1 1 calc R U
H01I H 0.0029 0.3883 0.1665 0.061 Uiso 1 1 calc R U
C019 C -0.0071(5) 0.8643(3) 0.1905(3) 0.0396(11) Uani 1 1 d . .
H01J H -0.0931 0.8723 0.1731 0.048 Uiso 1 1 calc R U
H01K H 0.0453 0.8485 0.1506 0.048 Uiso 1 1 calc R U
C020 C 0.1428(4) 0.5502(3) 0.1655(2) 0.0274(9) Uani 1 1 d . .
C021 C 0.1404(4) 0.5379(3) 0.0875(2) 0.0401(11) Uani 1 1 d . .
H02A H 0.1678 0.5935 0.0651 0.060 Uiso 1 1 calc R U
H02B H 0.0562 0.5237 0.0715 0.060 Uiso 1 1 calc R U
H02C H 0.1957 0.4886 0.0751 0.060 Uiso 1 1 calc R U
C022 C -0.0216(5) 0.8407(3) 0.3083(2) 0.0386(11) Uani 1 1 d . .
H02D H 0.0108 0.8050 0.3482 0.046 Uiso 1 1 calc R U
H02E H -0.1109 0.8512 0.3147 0.046 Uiso 1 1 calc R U
C023 C 0.2474(4) 0.7076(3) 0.1707(2) 0.0337(10) Uani 1 1 d . .
H02F H 0.2390 0.7599 0.2023 0.040 Uiso 1 1 calc R U
H02G H 0.2046 0.7224 0.1259 0.040 Uiso 1 1 calc R U
C024 C 0.1198(4) 0.4697(3) 0.3505(2) 0.0401(11) Uani 1 1 d . .
H02H H 0.0823 0.4108 0.3412 0.060 Uiso 1 1 calc R U
H02I H 0.0674 0.5041 0.3819 0.060 Uiso 1 1 calc R U
H02J H 0.2015 0.4615 0.3724 0.060 Uiso 1 1 calc R U
C025 C 0.2292(4) 0.6672(3) 0.3339(2) 0.0396(11) Uani 1 1 d . .
H02K H 0.2586 0.7240 0.3143 0.059 Uiso 1 1 calc R U
H02L H 0.2974 0.6370 0.3588 0.059 Uiso 1 1 calc R U
H02M H 0.1626 0.6794 0.3664 0.059 Uiso 1 1 calc R U
C026 C -0.3868(5) 0.5858(4) 0.4561(3) 0.0551(14) Uani 1 1 d . .
H02N H -0.4643 0.6018 0.4320 0.083 Uiso 1 1 calc R U
H02O H -0.3932 0.5991 0.5060 0.083 Uiso 1 1 calc R U
H02P H -0.3705 0.5215 0.4499 0.083 Uiso 1 1 calc R U
C027 C 0.0458(5) 0.9284(4) 0.3033(3) 0.0538(14) Uani 1 1 d . .
H02Q H 0.1324 0.9221 0.3200 0.065 Uiso 1 1 calc R U
H02R H 0.0049 0.9756 0.3310 0.065 Uiso 1 1 calc R U
C028 C 0.0396(5) 0.9505(4) 0.2260(3) 0.0538(14) Uani 1 1 d . .
H02S H 0.1222 0.9669 0.2089 0.065 Uiso 1 1 calc R U
H02T H -0.0178 1.0010 0.2167 0.065 Uiso 1 1 calc R U
C029 C 0.3841(5) 0.6910(4) 0.1574(3) 0.0587(16) Uani 1 1 d . .
H02U H 0.4204 0.7449 0.1367 0.088 Uiso 1 1 calc R U
H02V H 0.3926 0.6401 0.1253 0.088 Uiso 1 1 calc R U
H02W H 0.4270 0.6773 0.2017 0.088 Uiso 1 1 calc R U
O1 O -0.0010(3) 0.79451(19) 0.24336(15) 0.0304(6) Uani 1 1 d . .
C001 C -0.2000(4) 0.4792(3) 0.2533(2) 0.0277(9) Uani 1 1 d . .
H001 H -0.1851 0.4185 0.2663 0.033 Uiso 1 1 calc R U
C002 C -0.2813(3) 0.7080(3) 0.2012(2) 0.0232(8) Uani 1 1 d . .
H002 H -0.3081 0.7667 0.1887 0.028 Uiso 1 1 calc R U
C003 C -0.2466(3) 0.6269(3) 0.3228(2) 0.0243(8) Uani 1 1 d . .
C004 C -0.2124(4) 0.5352(3) 0.3118(2) 0.0289(9) Uani 1 1 d . .
H004 H -0.1935 0.5048 0.3544 0.035 Uiso 1 1 calc R U
C005 C -0.2540(3) 0.6553(3) 0.1408(2) 0.0240(8) Uani 1 1 d . .
C006 C -0.2790(3) 0.6958(3) 0.27424(19) 0.0222(8) Uani 1 1 d . .
H006 H -0.3068 0.7482 0.2975 0.027 Uiso 1 1 calc R U
C007 C -0.2205(4) 0.5630(3) 0.1346(2) 0.0290(9) Uani 1 1 d . .
H007 H -0.2055 0.5467 0.0876 0.035 Uiso 1 1 calc R U
C008 C -0.2039(4) 0.4901(3) 0.1807(2) 0.0299(9) Uani 1 1 d . .
H008 H -0.1928 0.4348 0.1567 0.036 Uiso 1 1 calc R U
C009 C -0.3076(5) 0.8351(3) 0.0611(2) 0.0374(11) Uani 1 1 d . .
H00A H -0.3120 0.8621 0.0144 0.056 Uiso 1 1 calc R U
H00B H -0.2451 0.8666 0.0896 0.056 Uiso 1 1 calc R U
H00C H -0.3881 0.8403 0.0831 0.056 Uiso 1 1 calc R U
C010 C -0.3835(5) 0.6552(4) -0.0025(2) 0.0452(12) Uani 1 1 d . .
H01L H -0.3894 0.6852 -0.0480 0.068 Uiso 1 1 calc R U
H01M H -0.4636 0.6579 0.0202 0.068 Uiso 1 1 calc R U
H01N H -0.3598 0.5923 -0.0091 0.068 Uiso 1 1 calc R U
C011 C -0.1132(4) 0.7079(3) 0.0087(3) 0.0427(11) Uani 1 1 d . .
H01O H -0.1204 0.7384 -0.0366 0.064 Uiso 1 1 calc R U
H01P H -0.0901 0.6449 0.0015 0.064 Uiso 1 1 calc R U
H01Q H -0.0497 0.7377 0.0376 0.064 Uiso 1 1 calc R U
Si1 Si -0.26439(11) 0.71315(8) 0.05369(6) 0.0284(2) Uani 1 1 d . .
Si2 Si -0.25720(11) 0.65267(8) 0.41876(6) 0.0304(3) Uani 1 1 d . .
U1 U -0.06028(2) 0.62426(2) 0.23006(2) 0.01919(5) Uani 1 1 d . .

loop_
_atom_site_aniso_label
_atom_site_aniso_U_11
_atom_site_aniso_U_22
_atom_site_aniso_U_33
_atom_site_aniso_U_23
_atom_site_aniso_U_13
_atom_site_aniso_U_12
C012 0.0171(17) 0.0171(18) 0.034(2) 0.0019(17) 0.0056(14) 0.0003(16)
C013 0.022(2) 0.018(2) 0.043(2) -0.0010(18) 0.0054(17) 0.0068(16)
C014 0.063(3) 0.034(3) 0.028(2) -0.002(2) 0.007(2) 0.007(2)
C015 0.0198(19) 0.025(2) 0.033(2) 0.0074(17) 0.0000(16) 0.0041(16)
C016 0.057(3) 0.054(3) 0.032(2) -0.002(2) -0.006(2) 0.011(3)
C017 0.0222(19) 0.030(2) 0.031(2) -0.0010(17) -0.0021(16) 0.0029(16)
C018 0.039(3) 0.015(2) 0.069(3) -0.004(2) 0.005(2) 0.0041(18)
C019 0.045(3) 0.029(2) 0.044(3) 0.010(2) -0.002(2) 0.000(2)
C020 0.025(2) 0.028(2) 0.030(2) -0.0018(17) 0.0050(16) 0.0048(17)
C021 0.047(3) 0.041(3) 0.032(2) -0.007(2) 0.009(2) 0.007(2)
C022 0.046(3) 0.031(2) 0.039(3) -0.009(2) -0.005(2) 0.000(2)
C023 0.031(2) 0.027(2) 0.043(3) 0.005(2) 0.0110(19) -0.0007(18)
C024 0.039(3) 0.038(3) 0.043(3) 0.016(2) 0.004(2) 0.010(2)
C025 0.035(2) 0.043(3) 0.040(3) -0.007(2) -0.006(2) -0.005(2)
C026 0.066(4) 0.045(3) 0.056(3) 0.006(3) 0.032(3) -0.004(3)
C027 0.046(3) 0.038(3) 0.077(4) -0.016(3) -0.006(3) -0.011(2)
C028 0.040(3) 0.034(3) 0.087(4) 0.010(3) -0.002(3) -0.012(2)
C029 0.041(3) 0.042(3) 0.094(4) 0.008(3) 0.031(3) -0.003(2)
O1 0.0328(16) 0.0215(15) 0.0370(16) -0.0016(12) 0.0015(13) 0.0009(12)
C001 0.027(2) 0.0158(19) 0.041(2) -0.0002(17) 0.0051(17) -0.0043(16)
C002 0.0188(18) 0.023(2) 0.028(2) 0.0006(16) -0.0023(15) 0.0028(15)
C003 0.0219(18) 0.024(2) 0.0270(19) -0.0015(17) 0.0028(14) -0.0045(17)
C004 0.028(2) 0.026(2) 0.033(2) 0.0044(18) 0.0036(17) -0.0002(17)
C005 0.0213(19) 0.026(2) 0.025(2) -0.0047(16) -0.0019(15) 0.0028(16)
C006 0.0185(18) 0.024(2) 0.024(2) -0.0013(16) 0.0011(15) 0.0018(15)
C007 0.030(2) 0.027(2) 0.030(2) -0.0088(18) -0.0007(17) -0.0012(18)
C008 0.028(2) 0.021(2) 0.041(2) -0.0080(18) -0.0006(18) -0.0048(17)
C009 0.050(3) 0.033(2) 0.029(2) 0.0016(19) -0.007(2) 0.012(2)
C010 0.049(3) 0.052(3) 0.035(3) -0.006(2) -0.011(2) 0.000(2)
C011 0.043(3) 0.043(3) 0.042(3) 0.003(2) 0.006(2) 0.005(2)
Si1 0.0321(6) 0.0313(6) 0.0219(5) -0.0037(5) -0.0020(4) 0.0030(5)
Si2 0.0369(6) 0.0310(6) 0.0235(6) 0.0045(5) 0.0076(5) 0.0037(5)
U1 0.01893(7) 0.01492(7) 0.02373(8) -0.00025(6) 0.00062(5) -0.00003(6)

loop_
_atom_type_symbol
_atom_type_description
_atom_type_scat_dispersion_real
_atom_type_scat_dispersion_imag
_atom_type_scat_source
C C 0.0033 0.0016 'International Tables Vol C Tables 4.2.6.8 and 6.1.1.4'
H H 0.0000 0.0000 'International Tables Vol C Tables 4.2.6.8 and 6.1.1.4'
O O 0.0106 0.0060 'International Tables Vol C Tables 4.2.6.8 and 6.1.1.4'
Si Si 0.0817 0.0704 'International Tables Vol C Tables 4.2.6.8 and 6.1.1.4'
U U -9.6767 9.6646 'International Tables Vol C Tables 4.2.6.8 and 6.1.1.4'

loop_
_geom_angle_atom_site_label_1
_geom_angle_atom_site_label_2
_geom_angle_atom_site_label_3
_geom_angle
C017 C012 C020 107.5(3)
C017 C012 C023 126.5(4)
C020 C012 C023 125.4(4)
C017 C012 U1 75.3(2)
C020 C012 U1 76.4(2)
C023 C012 U1 121.6(3)
C020 C013 C015 108.4(4)
C020 C013 C018 125.0(4)
C015 C013 C018 126.0(4)
C020 C013 U1 74.5(2)
C015 C013 U1 74.3(2)
C018 C013 U1 124.2(3)
Si2 C014 H01A 109.5
Si2 C014 H01B 109.5
H01A C014 H01B 109.5
Si2 C014 H01C 109.5
H01A C014 H01C 109.5
H01B C014 H01C 109.5
C017 C015 C013 107.8(3)
C017 C015 C024 126.0(4)
C013 C015 C024 125.8(4)
C017 C015 U1 74.4(2)
C013 C015 U1 76.2(2)
C024 C015 U1 120.7(3)
Si2 C016 H01D 109.5
Si2 C016 H01E 109.5
H01D C016 H01E 109.5
Si2 C016 H01F 109.5
H01D C016 H01F 109.5
H01E C016 H01F 109.5
C015 C017 C012 108.6(4)
C015 C017 C025 126.1(4)
C012 C017 C025 125.2(4)
C015 C017 U1 76.2(2)
C012 C017 U1 74.7(2)
C025 C017 U1 119.1(3)
C013 C018 H01G 109.5
C013 C018 H01H 109.5
H01G C018 H01H 109.5
C013 C018 H01I 109.5
H01G C018 H01I 109.5
H01H C018 H01I 109.5
O1 C019 C028 106.2(4)
O1 C019 H01J 110.5
C028 C019 H01J 110.5
O1 C019 H01K 110.5
C028 C019 H01K 110.5
H01J C019 H01K 108.7
C013 C020 C012 107.7(3)
C013 C020 C021 125.7(4)
C012 C020 C021 126.4(4)
C013 C020 U1 76.2(2)
C012 C020 U1 73.8(2)
C021 C020 U1 119.5(3)
C020 C021 H02A 109.5
C020 C021 H02B 109.5
H02A C021 H02B 109.5
C020 C021 H02C 109.5
H02A C021 H02C 109.5
H02B C021 H02C 109.5
O1 C022 C027 106.0(4)
O1 C022 H02D 110.5
C027 C022 H02D 110.5
O1 C022 H02E 110.5
C027 C022 H02E 110.5
H02D C022 H02E 108.7
C012 C023 C029 111.7(4)
C012 C023 H02F 109.3
C029 C023 H02F 109.3
C012 C023 H02G 109.3
C029 C023 H02G 109.3
H02F C023 H02G 107.9
C015 C024 H02H 109.5
C015 C024 H02I 109.5
H02H C024 H02I 109.5
C015 C024 H02J 109.5
H02H C024 H02J 109.5
H02I C024 H02J 109.5
C017 C025 H02K 109.5
C017 C025 H02L 109.5
H02K C025 H02L 109.5
C017 C025 H02M 109.5
H02K C025 H02M 109.5
H02L C025 H02M 109.5
Si2 C026 H02N 109.5
Si2 C026 H02O 109.5
H02N C026 H02O 109.5
Si2 C026 H02P 109.5
H02N C026 H02P 109.5
H02O C026 H02P 109.5
C022 C027 C028 103.8(4)
C022 C027 H02Q 111.0
C028 C027 H02Q 111.0
C022 C027 H02R 111.0
C028 C027 H02R 111.0
H02Q C027 H02R 109.0
C027 C028 C019 105.0(4)
C027 C028 H02S 110.7
C019 C028 H02S 110.7
C027 C028 H02T 110.7
C019 C028 H02T 110.7
H02S C028 H02T 108.8
C023 C029 H02U 109.5
C023 C029 H02V 109.5
H02U C029 H02V 109.5
C023 C029 H02W 109.5
H02U C029 H02W 109.5
H02V C029 H02W 109.5
C022 O1 C019 104.8(3)
C022 O1 U1 120.1(2)
C019 O1 U1 128.0(2)
C008 C001 C004 136.3(4)
C008 C001 U1 75.4(2)
C004 C001 U1 73.7(2)
C008 C001 H001 111.8
C004 C001 H001 111.8
U1 C001 H001 135.7
C006 C002 C005 137.0(4)
C006 C002 U1 75.2(2)
C005 C002 U1 73.8(2)
C006 C002 H002 111.5
C005 C002 H002 111.5
U1 C002 H002 136.8
C006 C003 C004 130.7(4)
C006 C003 Si2 118.2(3)
C004 C003 Si2 111.0(3)
C006 C003 U1 76.1(2)
C004 C003 U1 72.0(2)
Si2 C003 U1 134.60(18)
C001 C004 C003 135.4(4)
C001 C004 U1 75.7(2)
C003 C004 U1 77.1(2)
C001 C004 H004 112.3
C003 C004 H004 112.3
U1 C004 H004 128.2
C007 C005 C002 130.6(4)
C007 C005 Si1 112.1(3)
C002 C005 Si1 117.2(3)
C007 C005 U1 72.2(2)
C002 C005 U1 75.8(2)
Si1 C005 U1 131.84(19)
C002 C006 C003 137.7(4)
C002 C006 U1 75.0(2)
C003 C006 U1 73.7(2)
C002 C006 H006 111.1
C003 C006 H006 111.1
U1 C006 H006 138.3
C008 C007 C005 136.0(4)
C008 C007 U1 76.1(2)
C005 C007 U1 77.1(2)
C008 C007 H007 112.0
C005 C007 H007 112.0
U1 C007 H007 128.2
C001 C008 C007 135.4(4)
C001 C008 U1 74.4(2)
C007 C008 U1 73.4(2)
C001 C008 H008 112.3
C007 C008 H008 112.3
U1 C008 H008 137.1
Si1 C009 H00A 109.5
Si1 C009 H00B 109.5
H00A C009 H00B 109.5
Si1 C009 H00C 109.5
H00A C009 H00C 109.5
H00B C009 H00C 109.5
Si1 C010 H01L 109.5
Si1 C010 H01M 109.5
H01L C010 H01M 109.5
Si1 C010 H01N 109.5
H01L C010 H01N 109.5
H01M C010 H01N 109.5
Si1 C011 H01O 109.5
Si1 C011 H01P 109.5
H01O C011 H01P 109.5
Si1 C011 H01Q 109.5
H01O C011 H01Q 109.5
H01P C011 H01Q 109.5
C011 Si1 C010 108.5(2)
C011 Si1 C005 110.7(2)
C010 Si1 C005 109.1(2)
C011 Si1 C009 107.3(2)
C010 Si1 C009 108.5(2)
C005 Si1 C009 112.65(19)
C026 Si2 C014 108.2(2)
C026 Si2 C003 109.0(2)
C014 Si2 C003 113.1(2)
C026 Si2 C016 108.6(3)
C014 Si2 C016 107.3(2)
C003 Si2 C016 110.6(2)
O1 U1 C004 125.36(11)
O1 U1 C007 123.57(11)
C004 U1 C007 80.19(13)
O1 U1 C001 154.09(11)
C004 U1 C001 30.57(12)
C007 U1 C001 58.29(13)
O1 U1 C008 152.71(11)
C004 U1 C008 58.32(13)
C007 U1 C008 30.52(13)
C001 U1 C008 30.22(12)
O1 U1 C003 96.11(11)
C004 U1 C003 30.86(12)
C007 U1 C003 88.32(12)
C001 U1 C003 58.17(12)
C008 U1 C003 78.93(12)
O1 U1 C005 94.68(11)
C004 U1 C005 88.52(13)
C007 U1 C005 30.72(12)
C001 U1 C005 78.99(13)
C008 U1 C005 58.08(13)
C003 U1 C005 80.40(12)
O1 U1 C012 76.48(10)
C004 U1 C012 137.89(12)
C007 U1 C012 120.10(12)
C001 U1 C012 126.98(12)
C008 U1 C012 120.30(12)
C003 U1 C012 150.13(12)
C005 U1 C012 128.57(12)
O1 U1 C006 78.92(10)
C004 U1 C006 57.34(12)
C007 U1 C006 77.80(12)
C001 U1 C006 76.46(12)
C008 U1 C006 84.17(12)
C003 U1 C006 30.16(11)
C005 U1 C006 57.83(11)
C012 U1 C006 155.01(11)
O1 U1 C002 78.07(10)
C004 U1 C002 78.15(12)
C007 U1 C002 57.41(12)
C001 U1 C002 84.51(12)
C008 U1 C002 76.64(12)
C003 U1 C002 57.84(12)
C005 U1 C002 30.36(11)
C012 U1 C002 143.87(11)
C006 U1 C002 29.76(11)
O1 U1 C017 80.24(11)
C004 U1 C017 111.52(13)
C007 U1 C017 142.01(12)
C001 U1 C017 114.20(12)
C008 U1 C017 125.50(12)
C003 U1 C017 120.75(12)
C005 U1 C017 158.52(12)
C012 U1 C017 29.96(12)
C006 U1 C017 139.54(12)
C002 U1 C017 157.85(12)
O1 U1 C015 108.82(11)
C004 U1 C015 88.77(12)
C007 U1 C015 122.39(13)
C001 U1 C015 85.05(12)
C008 U1 C015 98.03(13)
C003 U1 C015 109.53(12)
C005 U1 C015 152.81(12)
C012 U1 C015 49.13(11)
C006 U1 C015 138.75(11)
C002 U1 C015 166.81(11)
C017 U1 C015 29.45(12)

loop_
_geom_bond_atom_site_label_1
_geom_bond_atom_site_label_2
_geom_bond_distance
C012 C017 1.420(6)
C012 C020 1.423(6)
C012 C023 1.506(5)
C012 U1 2.742(3)
C013 C020 1.413(6)
C013 C015 1.417(6)
C013 C018 1.506(5)
C013 U1 2.797(4)
C014 Si2 1.872(5)
C014 H01A 0.9800
C014 H01B 0.9800
C014 H01C 0.9800
C015 C017 1.404(6)
C015 C024 1.505(6)
C015 U1 2.773(4)
C016 Si2 1.881(5)
C016 H01D 0.9800
C016 H01E 0.9800
C016 H01F 0.9800
C017 C025 1.522(6)
C017 U1 2.750(4)
C018 H01G 0.9800
C018 H01H 0.9800
C018 H01I 0.9800
C019 O1 1.451(5)
C019 C028 1.531(7)
C019 H01J 0.9900
C019 H01K 0.9900
C020 C021 1.505(6)
C020 U1 2.775(4)
C021 H02A 0.9800
C021 H02B 0.9800
C021 H02C 0.9800
C022 O1 1.442(5)
C022 C027 1.498(7)
C022 H02D 0.9900
C022 H02E 0.9900
C023 C029 1.530(6)
C023 H02F 0.9900
C023 H02G 0.9900
C024 H02H 0.9800
C024 H02I 0.9800
C024 H02J 0.9800
C025 H02K 0.9800
C025 H02L 0.9800
C025 H02M 0.9800
C026 Si2 1.875(5)
C026 H02N 0.9800
C026 H02O 0.9800
C026 H02P 0.9800
C027 C028 1.517(8)
C027 H02Q 0.9900
C027 H02R 0.9900
C028 H02S 0.9900
C028 H02T 0.9900
C029 H02U 0.9800
C029 H02V 0.9800
C029 H02W 0.9800
O1 U1 2.623(3)
C001 C008 1.399(6)
C001 C004 1.405(6)
C001 U1 2.677(4)
C001 H001 0.9500
C002 C006 1.411(5)
C002 C005 1.431(5)
C002 U1 2.746(4)
C002 H002 0.9500
C003 C006 1.422(5)
C003 C004 1.430(6)
C003 Si2 1.883(4)
C003 U1 2.717(4)
C004 U1 2.651(4)
C004 H004 0.9500
C005 C007 1.425(6)
C005 Si1 1.879(4)
C005 U1 2.719(4)
C006 U1 2.748(4)
C006 H006 0.9500
C007 C008 1.407(6)
C007 U1 2.656(4)
C007 H007 0.9500
C008 U1 2.690(4)
C008 H008 0.9500
C009 Si1 1.879(5)
C009 H00A 0.9800
C009 H00B 0.9800
C009 H00C 0.9800
C010 Si1 1.873(5)
C010 H01L 0.9800
C010 H01M 0.9800
C010 H01N 0.9800
C011 Si1 1.869(5)
C011 H01O 0.9800
C011 H01P 0.9800
C011 H01Q 0.9800

loop_
_geom_torsion_atom_site_label_1
_geom_torsion_atom_site_label_2
_geom_torsion_atom_site_label_3
_geom_torsion_atom_site_label_4
_geom_torsion
C020 C013 C015 C017 -1.0(4)
C018 C013 C015 C017 170.5(4)
U1 C013 C015 C017 -68.3(3)
C020 C013 C015 C024 -174.6(4)
C018 C013 C015 C024 -3.1(6)
U1 C013 C015 C024 118.1(4)
C020 C013 C015 U1 67.3(3)
C018 C013 C015 U1 -121.2(4)
C013 C015 C017 C012 1.2(4)
C024 C015 C017 C012 174.8(4)
U1 C015 C017 C012 -68.3(3)
C013 C015 C017 C025 -174.4(4)
C024 C015 C017 C025 -0.8(7)
U1 C015 C017 C025 116.1(4)
C013 C015 C017 U1 69.5(3)
C024 C015 C017 U1 -116.9(4)
C020 C012 C017 C015 -0.9(4)
C023 C012 C017 C015 -172.0(4)
U1 C012 C017 C015 69.3(3)
C020 C012 C017 C025 174.7(4)
C023 C012 C017 C025 3.6(6)
U1 C012 C017 C025 -115.1(4)
C020 C012 C017 U1 -70.2(3)
C023 C012 C017 U1 118.7(4)
C015 C013 C020 C012 0.4(4)
C018 C013 C020 C012 -171.2(4)
U1 C013 C020 C012 67.6(3)
C015 C013 C020 C021 176.2(4)
C018 C013 C020 C021 4.6(6)
U1 C013 C020 C021 -116.6(4)
C015 C013 C020 U1 -67.2(3)
C018 C013 C020 U1 121.2(4)
C017 C012 C020 C013 0.3(4)
C023 C012 C020 C013 171.5(4)
U1 C012 C020 C013 -69.2(3)
C017 C012 C020 C021 -175.4(4)
C023 C012 C020 C021 -4.2(6)
U1 C012 C020 C021 115.0(4)
C017 C012 C020 U1 69.5(3)
C023 C012 C020 U1 -119.3(4)
C017 C012 C023 C029 87.9(5)
C020 C012 C023 C029 -81.7(5)
U1 C012 C023 C029 -177.2(3)
O1 C022 C027 C028 31.1(5)
C022 C027 C028 C019 -11.5(6)
O1 C019 C028 C027 -11.4(5)
C027 C022 O1 C019 -39.1(5)
C027 C022 O1 U1 168.3(3)
C028 C019 O1 C022 31.0(5)
C028 C019 O1 U1 -179.3(3)
C008 C001 C004 C003 7.5(8)
U1 C001 C004 C003 54.2(5)
C008 C001 C004 U1 -46.7(5)
C006 C003 C004 C001 -1.4(8)
Si2 C003 C004 C001 174.5(4)
U1 C003 C004 C001 -53.7(5)
C006 C003 C004 U1 52.3(4)
Si2 C003 C004 U1 -131.8(2)
C006 C002 C005 C007 5.2(8)
U1 C002 C005 C007 50.8(4)
C006 C002 C005 Si1 -175.6(4)
U1 C002 C005 Si1 -130.1(3)
C006 C002 C005 U1 -45.5(5)
C005 C002 C006 C003 1.6(8)
U1 C002 C006 C003 -43.5(5)
C005 C002 C006 U1 45.1(4)
C004 C003 C006 C002 -7.0(8)
Si2 C003 C006 C002 177.4(4)
U1 C003 C006 C002 43.9(5)
C004 C003 C006 U1 -50.8(4)
Si2 C003 C006 U1 133.5(2)
C002 C005 C007 C008 1.7(8)
Si1 C005 C007 C008 -177.5(4)
U1 C005 C007 C008 53.8(5)
C002 C005 C007 U1 -52.1(4)
Si1 C005 C007 U1 128.7(2)
C004 C001 C008 C007 1.2(9)
U1 C001 C008 C007 -45.0(5)
C004 C001 C008 U1 46.2(5)
C005 C007 C008 C001 -8.8(9)
U1 C007 C008 C001 45.3(5)
C005 C007 C008 U1 -54.1(5)
C007 C005 Si1 C011 -59.5(3)
C002 C005 Si1 C011 121.2(3)
U1 C005 Si1 C011 25.9(3)
C007 C005 Si1 C010 59.8(3)
C002 C005 Si1 C010 -119.5(3)
U1 C005 Si1 C010 145.3(3)
C007 C005 Si1 C009 -179.6(3)
C002 C005 Si1 C009 1.1(4)
U1 C005 Si1 C009 -94.2(3)
C006 C003 Si2 C026 111.1(3)
C004 C003 Si2 C026 -65.3(3)
U1 C003 Si2 C026 -150.4(3)
C006 C003 Si2 C014 -9.3(4)
C004 C003 Si2 C014 174.3(3)
U1 C003 Si2 C014 89.2(3)
C006 C003 Si2 C016 -129.6(3)
C004 C003 Si2 C016 53.9(3)
U1 C003 Si2 C016 -31.2(4)
